data_4064910
loop_
_publ_author_name
'Baron, Marco'
'Tubaro, Cristina'
'Basato, Marino'
'Biffis, Andrea'
'Natile, Marta M.'
'Graiff, Claudia'

_publ_section_title
;
 Dinuclear N-Heterocyclic Dicarbene Gold Complexes in I--III and III--III
 Oxidation States: Synthesis and Structural Analysis
;
_journal_issue 17
_journal_name_full Organometallics
_journal_page_first 4607
_journal_paper_doi 10.1021/om2004145
_journal_volume 30
_journal_year 2011
_chemical_formula_sum 'C36 H42 Au2 Br4 F12 N10 P2'
_chemical_formula_weight 1618.31
_chemical_name_systematic
; 
 ? 
;
_space_group_IT_number 2
_symmetry_cell_setting triclinic
_symmetry_space_group_name_Hall '-P 1'
_symmetry_space_group_name_H-M 'P -1'
_atom_sites_solution_hydrogens geom
_atom_sites_solution_primary direct
_atom_sites_solution_secondary difmap
_audit_creation_method SHELXL-97
_cell_angle_alpha 73.870(13)
_cell_angle_beta 81.918(13)
_cell_angle_gamma 74.257(13)
_cell_formula_units_Z 1
_cell_length_a 8.138(6)
_cell_length_b 12.247(9)
_cell_length_c 13.659(10)
_cell_measurement_reflns_used 999
_cell_measurement_temperature 296(2)
_cell_measurement_theta_max 28
_cell_measurement_theta_min 3
_cell_volume 1255.6(16)
_computing_structure_refinement 'SHELXL-97 (Sheldrick, 1997)'
_computing_structure_solution 'SHELXS-97 (Sheldrick, 1990)'
_diffrn_ambient_temperature 296(2)
_diffrn_measured_fraction_theta_full 0.990
_diffrn_measured_fraction_theta_max 0.990
_diffrn_measurement_device_type 'Bruker APEX II'
_diffrn_measurement_method omeg-scan
_diffrn_radiation_monochromator graphite
_diffrn_radiation_source 'fine-focus sealed tube'
_diffrn_radiation_type MoK\a
_diffrn_radiation_wavelength 0.71073
_diffrn_reflns_av_R_equivalents 0.0674
_diffrn_reflns_av_sigmaI/netI 0.0890
_diffrn_reflns_limit_h_max 11
_diffrn_reflns_limit_h_min -11
_diffrn_reflns_limit_k_max 17
_diffrn_reflns_limit_k_min -17
_diffrn_reflns_limit_l_max 19
_diffrn_reflns_limit_l_min -19
_diffrn_reflns_number 20082
_diffrn_reflns_theta_full 30.18
_diffrn_reflns_theta_max 30.18
_diffrn_reflns_theta_min 1.56
_exptl_absorpt_coefficient_mu 9.164
_exptl_absorpt_correction_T_max 1
_exptl_absorpt_correction_T_min 0.998
_exptl_absorpt_correction_type empirical
_exptl_absorpt_process_details 'Sadabs, Software Bruker''
_exptl_crystal_colour yellow
_exptl_crystal_density_diffrn 2.140
_exptl_crystal_density_method 'not measured'
_exptl_crystal_description prism
_exptl_crystal_F_000 764
_exptl_crystal_size_max 0.12
_exptl_crystal_size_mid 0.1
_exptl_crystal_size_min 0.07
_refine_diff_density_max 1.068
_refine_diff_density_min -1.003
_refine_diff_density_rms 0.168
_refine_ls_extinction_method none
_refine_ls_goodness_of_fit_ref 0.982
_refine_ls_hydrogen_treatment constr
_refine_ls_matrix_type full
_refine_ls_number_parameters 299
_refine_ls_number_reflns 7384
_refine_ls_number_restraints 0
_refine_ls_restrained_S_all 0.982
_refine_ls_R_factor_all 0.0964
_refine_ls_R_factor_gt 0.0506
_refine_ls_shift/su_max 0.001
_refine_ls_shift/su_mean 0.000
_refine_ls_structure_factor_coef Fsqd
_refine_ls_weighting_details 'calc w=1/[\s^2^(Fo^2^)+(0.0335P)^2^+0.0000P] where P=(Fo^2^+2Fc^2^)/3'
_refine_ls_weighting_scheme calc
_refine_ls_wR_factor_gt 0.0896
_refine_ls_wR_factor_ref 0.1053
_reflns_number_gt 4552
_reflns_number_total 7384
_reflns_threshold_expression >2sigma(I)
_cod_data_source_file om2004145_si_002.cif
_cod_data_source_block 6b
_cod_original_cell_volume 1255.7(16)
_cod_original_sg_symbol_H-M P-1
_cod_database_code 4064910

loop_
_symmetry_equiv_pos_as_xyz
'x, y, z'
'-x, -y, -z'

loop_
_atom_site_label
_atom_site_type_symbol
_atom_site_fract_x
_atom_site_fract_y
_atom_site_fract_z
_atom_site_U_iso_or_equiv
_atom_site_adp_type
_atom_site_occupancy
_atom_site_symmetry_multiplicity
_atom_site_calc_flag
_atom_site_refinement_flags
C1 C 0.9697(8) 0.1068(6) 0.3168(5) 0.0427(16) Uani 1 1 d .
C2 C 0.7385(10) 0.1233(7) 0.4267(6) 0.061(2) Uani 1 1 d .
H2 H 0.6423 0.1563 0.4639 0.073 Uiso 1 1 calc R
C3 C 0.8030(9) 0.0089(7) 0.4319(6) 0.057(2) Uani 1 1 d .
H3 H 0.7595 -0.0524 0.4737 0.068 Uiso 1 1 calc R
C4 C 1.0532(10) -0.1147(6) 0.3490(6) 0.061(2) Uani 1 1 d .
H4A H 1.0071 -0.1776 0.3918 0.092 Uiso 1 1 calc R
H4B H 1.1675 -0.1244 0.3663 0.092 Uiso 1 1 calc R
H4C H 1.0553 -0.1156 0.2787 0.092 Uiso 1 1 calc R
C5 C 0.8198(10) 0.3111(6) 0.3306(5) 0.056(2) Uani 1 1 d .
H5A H 0.9198 0.3274 0.3491 0.067 Uiso 1 1 calc R
H5B H 0.7217 0.3441 0.3717 0.067 Uiso 1 1 calc R
C6 C 0.7939(8) 0.3714(5) 0.2192(5) 0.0416(15) Uani 1 1 d .
C7 C 0.7224(9) 0.3279(6) 0.1572(6) 0.0536(19) Uani 1 1 d .
H7 H 0.6912 0.2572 0.1837 0.064 Uiso 1 1 calc R
C8 C 0.6958(9) 0.3876(6) 0.0559(7) 0.058(2) Uani 1 1 d .
H8 H 0.6507 0.3559 0.0144 0.070 Uiso 1 1 calc R
C9 C 0.7368(9) 0.4943(6) 0.0174(6) 0.0534(19) Uani 1 1 d .
H9 H 0.7177 0.5350 -0.0501 0.064 Uiso 1 1 calc R
C10 C 0.8060(8) 0.5412(5) 0.0781(5) 0.0400(15) Uani 1 1 d .
C11 C 0.8369(8) 0.4780(6) 0.1785(5) 0.0431(16) Uani 1 1 d .
H11 H 0.8873 0.5079 0.2189 0.052 Uiso 1 1 calc R
C12 C 0.8450(8) 0.6609(5) 0.0364(6) 0.0463(17) Uani 1 1 d .
H12A H 0.8931 0.6804 0.0885 0.056 Uiso 1 1 calc R
H12B H 0.9285 0.6592 -0.0217 0.056 Uiso 1 1 calc R
C13 C 0.5373(8) 0.7637(6) 0.0666(5) 0.0443(16) Uani 1 1 d .
H13 H 0.5194 0.7200 0.1329 0.053 Uiso 1 1 calc R
C14 C 0.4210(9) 0.8536(6) 0.0114(6) 0.0479(17) Uani 1 1 d .
H14 H 0.3076 0.8822 0.0328 0.057 Uiso 1 1 calc R
C15 C 0.6665(8) 0.8289(5) -0.0846(5) 0.0379(15) Uani 1 1 d .
C16 C 0.4222(9) 0.9917(6) -0.1635(6) 0.058(2) Uani 1 1 d .
H16A H 0.3054 1.0225 -0.1419 0.087 Uiso 1 1 calc R
H16B H 0.4255 0.9645 -0.2234 0.087 Uiso 1 1 calc R
H16C H 0.4832 1.0521 -0.1790 0.087 Uiso 1 1 calc R
N1 N 0.8425(7) 0.1819(5) 0.3558(4) 0.0477(14) Uani 1 1 d .
N2 N 0.9446(7) -0.0012(5) 0.3645(4) 0.0444(13) Uani 1 1 d .
N3 N 0.6871(6) 0.7503(4) 0.0048(4) 0.0359(12) Uani 1 1 d .
N4 N 0.5020(7) 0.8945(4) -0.0821(4) 0.0433(13) Uani 1 1 d .
F1 F 0.4254(11) 0.1665(6) 0.6122(6) 0.160(3) Uani 1 1 d .
F2 F 0.2866(12) 0.4246(5) 0.6113(6) 0.180(4) Uani 1 1 d .
F3 F 0.2502(7) 0.2577(5) 0.7158(4) 0.113(2) Uani 1 1 d .
F4 F 0.4732(8) 0.3332(5) 0.5136(4) 0.121(2) Uani 1 1 d .
F5 F 0.2166(11) 0.3026(8) 0.5485(6) 0.186(4) Uani 1 1 d .
F6 F 0.5065(10) 0.2767(11) 0.6786(6) 0.222(5) Uani 1 1 d .
P1 P 0.3610(3) 0.2964(2) 0.61484(17) 0.0626(6) Uani 1 1 d .
Br1 Br 1.28907(12) 0.21625(8) 0.30683(6) 0.0699(2) Uani 1 1 d .
Br2 Br 1.02339(9) 0.06827(7) 0.09151(6) 0.05302(19) Uani 1 1 d .
Au Au 1.15241(3) 0.14158(2) 0.20177(2) 0.03867(9) Uani 1 1 d .
C1S C 0.7838(17) 0.4539(10) 0.6440(10) 0.144(5) Uani 1 1 d .
H1S1 H 0.8729 0.4951 0.6265 0.216 Uiso 1 1 calc R
H1S2 H 0.6744 0.5092 0.6407 0.216 Uiso 1 1 calc R
H1S3 H 0.7928 0.4069 0.5969 0.216 Uiso 1 1 calc R
C2S C 0.8005(14) 0.3811(11) 0.7437(10) 0.092(3) Uani 1 1 d .
N1S N 0.8277(12) 0.3135(11) 0.8199(8) 0.121(4) Uani 1 1 d .

loop_
_atom_site_aniso_label
_atom_site_aniso_U_11
_atom_site_aniso_U_22
_atom_site_aniso_U_33
_atom_site_aniso_U_23
_atom_site_aniso_U_13
_atom_site_aniso_U_12
C1 0.045(4) 0.040(4) 0.048(4) -0.015(3) 0.002(3) -0.017(3)
C2 0.055(5) 0.062(5) 0.053(5) -0.005(4) 0.014(4) -0.011(4)
C3 0.057(5) 0.057(5) 0.055(5) -0.009(4) 0.017(4) -0.027(4)
C4 0.067(5) 0.038(4) 0.073(6) -0.011(4) 0.004(4) -0.012(4)
C5 0.073(5) 0.044(4) 0.046(4) -0.014(4) 0.005(4) -0.008(4)
C6 0.047(4) 0.034(4) 0.041(4) -0.012(3) 0.005(3) -0.008(3)
C7 0.043(4) 0.037(4) 0.078(6) -0.013(4) 0.007(4) -0.012(3)
C8 0.054(5) 0.046(4) 0.080(6) -0.023(4) -0.018(4) -0.008(4)
C9 0.052(4) 0.054(5) 0.051(5) -0.016(4) -0.010(4) -0.001(4)
C10 0.035(3) 0.029(3) 0.051(4) -0.009(3) -0.005(3) 0.001(3)
C11 0.042(4) 0.041(4) 0.043(4) -0.011(3) -0.001(3) -0.005(3)
C12 0.030(3) 0.043(4) 0.058(5) -0.005(3) -0.004(3) -0.004(3)
C13 0.041(4) 0.050(4) 0.042(4) -0.016(3) 0.011(3) -0.012(3)
C14 0.040(4) 0.045(4) 0.061(5) -0.021(4) 0.002(3) -0.007(3)
C15 0.033(3) 0.037(3) 0.045(4) -0.009(3) -0.004(3) -0.011(3)
C16 0.056(5) 0.044(4) 0.064(5) 0.003(4) -0.017(4) -0.005(3)
N1 0.057(4) 0.041(3) 0.037(3) -0.004(3) 0.008(3) -0.012(3)
N2 0.047(3) 0.045(3) 0.042(3) -0.008(3) 0.003(3) -0.018(3)
N3 0.032(3) 0.033(3) 0.040(3) -0.009(2) -0.002(2) -0.003(2)
N4 0.038(3) 0.035(3) 0.052(4) -0.005(3) -0.003(3) -0.006(2)
F1 0.237(9) 0.096(5) 0.118(6) -0.020(4) 0.046(6) -0.032(5)
F2 0.277(10) 0.071(4) 0.157(7) -0.045(4) 0.096(7) -0.023(5)
F3 0.110(4) 0.125(5) 0.078(4) -0.006(4) 0.033(3) -0.026(4)
F4 0.132(5) 0.097(4) 0.092(4) -0.001(3) 0.055(4) -0.012(4)
F5 0.208(9) 0.246(10) 0.118(6) 0.026(6) -0.071(6) -0.121(8)
F6 0.135(7) 0.417(16) 0.117(6) 0.035(8) -0.049(5) -0.155(9)
P1 0.0670(15) 0.0630(14) 0.0520(13) -0.0116(11) 0.0028(11) -0.0130(11)
Br1 0.0858(6) 0.0887(6) 0.0554(5) -0.0253(5) -0.0037(4) -0.0477(5)
Br2 0.0426(4) 0.0639(5) 0.0626(5) -0.0309(4) -0.0014(3) -0.0153(3)
Au 0.04049(15) 0.03740(14) 0.03857(15) -0.00843(11) 0.00058(10) -0.01309(10)
C1S 0.183(14) 0.102(9) 0.140(12) 0.025(9) -0.062(10) -0.056(9)
C2S 0.100(8) 0.105(9) 0.086(8) -0.016(7) -0.012(7) -0.052(7)
N1S 0.099(7) 0.180(11) 0.087(7) -0.026(7) -0.002(6) -0.051(7)

loop_
_atom_type_symbol
_atom_type_description
_atom_type_scat_dispersion_real
_atom_type_scat_dispersion_imag
_atom_type_scat_source
C C 0.0033 0.0016 'International Tables Vol C Tables 4.2.6.8 and 6.1.1.4'
H H 0.0000 0.0000 'International Tables Vol C Tables 4.2.6.8 and 6.1.1.4'
N N 0.0061 0.0033 'International Tables Vol C Tables 4.2.6.8 and 6.1.1.4'
F F 0.0171 0.0103 'International Tables Vol C Tables 4.2.6.8 and 6.1.1.4'
P P 0.1023 0.0942 'International Tables Vol C Tables 4.2.6.8 and 6.1.1.4'
Br Br -0.2901 2.4595 'International Tables Vol C Tables 4.2.6.8 and 6.1.1.4'
Au Au -2.0133 8.8022 'International Tables Vol C Tables 4.2.6.8 and 6.1.1.4'

loop_
_geom_angle_atom_site_label_1
_geom_angle_atom_site_label_2
_geom_angle_atom_site_label_3
_geom_angle
_geom_angle_site_symmetry_1
_geom_angle_site_symmetry_3
N1 C1 N2 105.2(5) . .
N1 C1 Au 129.1(5) . .
N2 C1 Au 125.5(5) . .
C3 C2 N1 106.5(6) . .
C2 C3 N2 107.6(6) . .
N1 C5 C6 114.0(6) . .
C7 C6 C11 118.3(6) . .
C7 C6 C5 122.9(6) . .
C11 C6 C5 118.7(6) . .
C6 C7 C8 121.3(6) . .
C9 C8 C7 119.4(7) . .
C10 C9 C8 120.6(7) . .
C9 C10 C11 119.0(6) . .
C9 C10 C12 120.3(6) . .
C11 C10 C12 120.7(6) . .
C6 C11 C10 121.3(6) . .
N3 C12 C10 109.9(5) . .
C14 C13 N3 106.5(6) . .
C13 C14 N4 107.5(6) . .
N3 C15 N4 107.3(5) . .
N3 C15 Au 127.7(4) . 2_765
N4 C15 Au 124.9(5) . 2_765
C1 N1 C2 110.9(6) . .
C1 N1 C5 125.4(6) . .
C2 N1 C5 123.6(6) . .
C1 N2 C3 109.8(6) . .
C1 N2 C4 126.3(5) . .
C3 N2 C4 123.9(6) . .
C15 N3 C13 110.2(5) . .
C15 N3 C12 126.3(5) . .
C13 N3 C12 123.5(5) . .
C15 N4 C14 108.5(5) . .
C15 N4 C16 126.6(6) . .
C14 N4 C16 124.9(6) . .
F6 P1 F2 97.5(6) . .
F6 P1 F1 87.4(6) . .
F2 P1 F1 175.1(5) . .
F6 P1 F5 173.7(6) . .
F2 P1 F5 88.8(5) . .
F1 P1 F5 86.3(5) . .
F6 P1 F3 88.4(4) . .
F2 P1 F3 91.8(4) . .
F1 P1 F3 88.7(4) . .
F5 P1 F3 91.4(4) . .
F6 P1 F4 91.6(4) . .
F2 P1 F4 89.1(3) . .
F1 P1 F4 90.4(3) . .
F5 P1 F4 88.6(4) . .
F3 P1 F4 179.1(4) . .
C1 Au C15 177.7(2) . 2_765
C1 Au Br1 91.28(19) . .
C15 Au Br1 90.80(18) 2_765 .
C1 Au Br2 90.81(19) . .
C15 Au Br2 87.11(18) 2_765 .
Br1 Au Br2 177.91(3) . .
N1S C2S C1S 172.4(15) . .

loop_
_geom_bond_atom_site_label_1
_geom_bond_atom_site_label_2
_geom_bond_distance
_geom_bond_site_symmetry_2
C1 N1 1.342(8) .
C1 N2 1.358(8) .
C1 Au 2.044(6) .
C2 C3 1.341(10) .
C2 N1 1.372(8) .
C3 N2 1.370(8) .
C4 N2 1.485(8) .
C5 N1 1.487(8) .
C5 C6 1.513(9) .
C6 C7 1.377(10) .
C6 C11 1.388(9) .
C7 C8 1.391(10) .
C8 C9 1.378(10) .
C9 C10 1.381(9) .
C10 C11 1.393(9) .
C10 C12 1.521(9) .
C12 N3 1.471(7) .
C13 C14 1.360(9) .
C13 N3 1.381(7) .
C14 N4 1.380(8) .
C15 N3 1.327(7) .
C15 N4 1.363(7) .
C15 Au 2.042(6) 2_765
C16 N4 1.457(8) .
F1 P1 1.544(7) .
F2 P1 1.511(6) .
F3 P1 1.568(5) .
F4 P1 1.572(5) .
F5 P1 1.556(7) .
F6 P1 1.495(7) .
Br1 Au 2.4212(14) .
Br2 Au 2.4258(13) .
Au C15 2.042(6) 2_765
C1S C2S 1.406(14) .
C2S N1S 1.143(13) .
